data_2011406
loop_
_publ_author_name
'Chen, Xuean'
'Huang, Xiaoying'
'Li, Jing'

_publ_section_title
;
 Potassium sodium tin selenide, K~3~NaSn~3~Se~8~
;
_journal_issue 10
_journal_name_full 'Acta Crystallographica Section C'
_journal_page_first 1181
_journal_page_last 1182
_journal_paper_doi 10.1107/S0108270100010106
_journal_volume 56
_journal_year 2000
_chemical_formula_moiety 'K3 Na Sn3 Se8'
_chemical_formula_sum 'K3 Na Se8 Sn3'
_chemical_formula_weight 1128.04
_chemical_name_systematic
;
Potassium sodium tin selenide
;
_space_group_IT_number 125
_symmetry_cell_setting tetragonal
_symmetry_space_group_name_Hall '-P 4a 2b'
_symmetry_space_group_name_H-M 'P 4/n b m :2'
_cell_angle_alpha 90.00
_cell_angle_beta 90.00
_cell_angle_gamma 90.00
_cell_formula_units_Z 2
_cell_length_a 8.1210(10)
_cell_length_b 8.1210(10)
_cell_length_c 13.672(3)
_cell_measurement_reflns_used 25
_cell_measurement_temperature 293(2)
_cell_measurement_theta_max 13.93
_cell_measurement_theta_min 7.17
_cell_volume 901.7(3)
_computing_cell_refinement 'CAD-4-PC Software'
_computing_data_collection 'CAD-4-PC Software (Enraf-Nonius, 1992)'
_computing_data_reduction 'XCAD4/PC (Harms, 1997)'
_computing_molecular_graphics 'SCHAKAL92 (Keller, 1992)'
_computing_publication_material SHELXL97
_computing_structure_refinement 'SHELXL97 (Sheldrick, 1997)'
_computing_structure_solution 'SHELXS97 (Sheldrick, 1997)'
_diffrn_ambient_temperature 293(2)
_diffrn_measurement_device_type 'Enraf-Nonius CAD4'
_diffrn_measurement_method \w
_diffrn_radiation_monochromator graphite
_diffrn_radiation_source 'fine-focus sealed tube'
_diffrn_radiation_type MoK\a
_diffrn_radiation_wavelength .71073
_diffrn_reflns_av_R_equivalents .039
_diffrn_reflns_av_sigmaI/netI .037
_diffrn_reflns_limit_h_max 10
_diffrn_reflns_limit_h_min 0
_diffrn_reflns_limit_k_max 10
_diffrn_reflns_limit_k_min 0
_diffrn_reflns_limit_l_max 16
_diffrn_reflns_limit_l_min 0
_diffrn_reflns_number 879
_diffrn_reflns_theta_max 25.95
_diffrn_reflns_theta_min 2.98
_diffrn_standards_decay_% +-1.5
_diffrn_standards_interval_count 150
_diffrn_standards_interval_time 120
_diffrn_standards_number 3
_exptl_absorpt_coefficient_mu 20.956
_exptl_absorpt_correction_T_max .348
_exptl_absorpt_correction_T_min .121
_exptl_absorpt_correction_type \y-scan
_exptl_absorpt_process_details '(Kopfman & Huber, 1968)'
_exptl_crystal_colour orange
_exptl_crystal_density_diffrn 4.155
_exptl_crystal_density_method 'not measured'
_exptl_crystal_description block-like
_exptl_crystal_F_000 980
_exptl_crystal_size_max .10
_exptl_crystal_size_mid .08
_exptl_crystal_size_min .05
_refine_diff_density_max 1.83
_refine_diff_density_min -.75
_refine_ls_extinction_coef .0026(2)
_refine_ls_extinction_method 'SHELXL97 (Sheldrick, 1997)'
_refine_ls_goodness_of_fit_ref 1.228
_refine_ls_hydrogen_treatment none
_refine_ls_matrix_type full
_refine_ls_number_parameters 27
_refine_ls_number_reflns 491
_refine_ls_number_restraints 0
_refine_ls_restrained_S_all 1.228
_refine_ls_R_factor_all .046
_refine_ls_R_factor_gt .029
_refine_ls_shift/su_max <0.001
_refine_ls_shift/su_mean .000
_refine_ls_structure_factor_coef Fsqd
_refine_ls_weighting_details 'w = 1/[\s^2^(Fo^2^)+12P] where P=(Fo^2^+2Fc^2^)/3'
_refine_ls_weighting_scheme calc
_refine_ls_wR_factor_ref .071
_reflns_number_gt 387
_reflns_number_total 491
_reflns_threshold_expression I>2\s(I)
_cod_data_source_file br1296.cif
_cod_data_source_block I
_cod_depositor_comments
;
The following automatic conversions were performed:

'_refine_ls_weighting_scheme' value 'calc w = 1/[\s^2^(Fo^2^)+12P]
where P=(Fo^2^+2Fc^2^)/3' was changed to 'calc'. New tag
'_refine_ls_weighting_details' was created. The value of the new tag
was set to 'w = 1/[\s^2^(Fo^2^)+12P] where P=(Fo^2^+2Fc^2^)/3'.

Automatic conversion script
Id: cif_fix_values 3143 2015-03-26 13:38:13Z robertas 
;
_cod_original_sg_symbol_H-M 'P 4/n b m'
_cod_database_code 2011406
_cod_database_fobs_code 2011406

loop_
_symmetry_equiv_pos_as_xyz
'x, y, z'
'-x+1/2, -y+1/2, z'
'-y+1/2, x, z'
'y, -x+1/2, z'
'-x+1/2, y, -z'
'x, -y+1/2, -z'
'y, x, -z'
'-y+1/2, -x+1/2, -z'
'-x, -y, -z'
'x-1/2, y-1/2, -z'
'y-1/2, -x, -z'
'-y, x-1/2, -z'
'x-1/2, -y, z'
'-x, y-1/2, z'
'-y, -x, z'
'y-1/2, x-1/2, z'

loop_
_atom_site_label
_atom_site_fract_x
_atom_site_fract_y
_atom_site_fract_z
_atom_site_U_iso_or_equiv
_atom_site_adp_type
_atom_site_calc_flag
_atom_site_refinement_flags
_atom_site_occupancy
_atom_site_disorder_assembly
_atom_site_disorder_group
_atom_site_type_symbol
Sn1 0.75 0.25 0.5 .0204(4) Uani d S 1 . . Sn
Sn2 0.75 0.25 0.24580(7) .0196(3) Uani d S 1 . . Sn
Se1 0.91418(11) 0.08582(11) 0.37801(8) .0222(3) Uani d S 1 . . Se
Se2 0.56892(11) 0.06892(11) 0.14732(8) .0225(4) Uani d S 1 . . Se
K1 0.25 0.25 0 .0396(15) Uani d S 1 . . K
K2 0.25 0.25 0.2773(3) .0309(9) Uani d S 1 . . K
Na 0.75 0.25 0 .033(3) Uani d S 1 . . Na

loop_
_atom_site_aniso_label
_atom_site_aniso_U_11
_atom_site_aniso_U_22
_atom_site_aniso_U_33
_atom_site_aniso_U_12
_atom_site_aniso_U_13
_atom_site_aniso_U_23
Sn1 .0258(6) .0258(6) .0095(6) 0 0 0
Sn2 .0233(4) .0233(4) .0121(5) -.0052(5) 0 0
Se1 .0250(4) .0250(4) .0165(5) .0037(5) .0002(3) -.0002(3)
Se2 .0244(4) .0244(4) .0187(6) -.0039(5) -.0012(3) -.0012(3)
K1 .041(2) .041(2) .036(3) 0 0 0
K2 .0268(12) .0268(12) .039(2) 0 0 0
Na .046(4) .046(4) .007(4) 0 0 0

loop_
_atom_type_symbol
_atom_type_description
_atom_type_scat_dispersion_real
_atom_type_scat_dispersion_imag
_atom_type_scat_source
Na Na .0362 .0249 'International Tables Vol C Tables 4.2.6.8 and 6.1.1.4'
K K .2009 .2494 'International Tables Vol C Tables 4.2.6.8 and 6.1.1.4'
Se Se -.0929 2.2259 'International Tables Vol C Tables 4.2.6.8 and 6.1.1.4'
Sn Sn -.6537 1.4246 'International Tables Vol C Tables 4.2.6.8 and 6.1.1.4'

loop_
_geom_angle_atom_site_label_1
_geom_angle_atom_site_label_2
_geom_angle_atom_site_label_3
_geom_angle_site_symmetry_1
_geom_angle_site_symmetry_3
_geom_angle
_geom_angle_publ_flag
Se1 Sn1 Se1 12_656 2_655 116.04(3) yes
Se1 Sn1 Se1 12_656 . 116.04(3) yes
Se1 Sn1 Se1 2_655 . 97.01(5) yes
Se1 Sn1 Se1 12_656 11_666 97.01(5) yes
Se1 Sn1 Se1 2_655 11_666 116.04(3) yes
Se1 Sn1 Se1 . 11_666 116.04(3) yes
Se2 Sn2 Se2 . 2_655 114.16(7) yes
Se2 Sn2 Se1 . 2_655 112.09(2) yes
Se2 Sn2 Se1 2_655 2_655 112.09(2) yes
Se2 Sn2 Se1 . . 112.09(2) yes
Se2 Sn2 Se1 2_655 . 112.09(2) yes
Se1 Sn2 Se1 2_655 . 92.42(6) yes
Sn1 Se1 Sn2 . . 85.28(4) no
Se2 K1 Se2 3 12 154.56(4) no
Se2 K1 Se2 3 . 71.710(16) no
Se2 K1 Se2 12 . 131.72(4) no
Se2 K1 Se2 3 11_665 74.01(3) no
Se2 K1 Se2 12 11_665 111.86(3) no
Se2 K1 Se2 . 11_665 87.83(4) no
Se2 K1 Se2 3 10_565 87.83(4) no
Se2 K1 Se2 12 10_565 71.710(16) no
Se2 K1 Se2 . 10_565 154.56(4) no
Se2 K1 Se2 11_665 10_565 71.710(16) no
Se2 K1 Se2 3 9_655 131.72(4) no
Se2 K1 Se2 12 9_655 71.710(16) no
Se2 K1 Se2 . 9_655 74.01(3) no
Se2 K1 Se2 11_665 9_655 71.710(16) no
Se2 K1 Se2 10_565 9_655 111.86(3) no
Se2 K1 Se2 3 2 71.710(16) no
Se2 K1 Se2 12 2 87.83(4) no
Se2 K1 Se2 . 2 111.86(3) no
Se2 K1 Se2 11_665 2 131.72(4) no
Se2 K1 Se2 10_565 2 74.01(3) no
Se2 K1 Se2 9_655 2 154.56(4) no
Se2 K1 Se2 3 4 111.86(3) no
Se2 K1 Se2 12 4 74.01(3) no
Se2 K1 Se2 . 4 71.710(16) no
Se2 K1 Se2 11_665 4 154.56(4) no
Se2 K1 Se2 10_565 4 131.72(4) no
Se2 K1 Se2 9_655 4 87.83(4) no
Se2 K1 Se2 2 4 71.710(16) no
Se1 K2 Se1 2_655 4_565 80.18(5) no
Se1 K2 Se1 2_655 1_455 131.21(13) no
Se1 K2 Se1 4_565 1_455 80.18(5) no
Se1 K2 Se1 2_655 3_545 80.18(5) no
Se1 K2 Se1 4_565 3_545 131.21(13) no
Se1 K2 Se1 1_455 3_545 80.18(5) no
Se1 K2 Se2 2_655 4 149.01(4) no
Se1 K2 Se2 4_565 4 130.77(3) no
Se1 K2 Se2 1_455 4 64.28(3) no
Se1 K2 Se2 3_545 4 76.72(3) no
Se1 K2 Se2 2_655 3 64.28(3) no
Se1 K2 Se2 4_565 3 76.72(3) no
Se1 K2 Se2 1_455 3 149.01(4) no
Se1 K2 Se2 3_545 3 130.77(3) no
Se2 K2 Se2 4 3 118.35(12) no
Se1 K2 Se2 2_655 2 130.77(3) no
Se1 K2 Se2 4_565 2 64.28(3) no
Se1 K2 Se2 1_455 2 76.72(3) no
Se1 K2 Se2 3_545 2 149.01(4) no
Se2 K2 Se2 4 2 74.78(5) no
Se2 K2 Se2 3 2 74.78(5) no
Se1 K2 Se2 2_655 . 76.72(3) no
Se1 K2 Se2 4_565 . 149.01(4) no
Se1 K2 Se2 1_455 . 130.77(3) no
Se1 K2 Se2 3_545 . 64.28(3) no
Se2 K2 Se2 4 . 74.78(5) no
Se2 K2 Se2 3 . 74.78(5) no
Se2 K2 Se2 2 . 118.35(12) no
Se2 Na Se2 2_655 11_665 118.95(3) no
Se2 Na Se2 2_655 . 91.83(5) no
Se2 Na Se2 11_665 . 118.95(3) no
Se2 Na Se2 2_655 12_655 118.95(3) no
Se2 Na Se2 11_665 12_655 91.83(5) no
Se2 Na Se2 . 12_655 118.95(3) no

loop_
_geom_bond_atom_site_label_1
_geom_bond_atom_site_label_2
_geom_bond_site_symmetry_2
_geom_bond_distance
_geom_bond_publ_flag
Sn1 Se1 12_656 2.5170(10) yes
Sn1 Se1 2_655 2.5170(10) yes
Sn1 Se1 . 2.5170(10) yes
Sn1 Se1 11_666 2.5170(10) yes
Sn2 Se2 . 2.4770(10) yes
Sn2 Se2 2_655 2.4770(10) yes
Sn2 Se1 2_655 2.6120(10) yes
Sn2 Se1 . 2.6120(10) yes
Sn2 Na . 3.3606(12) no
Sn2 K2 13_665 4.0833(7) no
Sn2 K2 1_655 4.0833(7) no
Sn2 K2 . 4.0833(7) no
Sn2 K2 13_655 4.0833(7) no
Se1 K2 13_655 3.3332(18) no
Se1 K2 1_655 3.3332(18) no
Se2 K2 13_655 3.468(2) no
Se2 K1 9_655 3.5955(8) no
K1 Se2 . 3.5955(8) yes
K1 Se2 3 3.5955(8) yes
K1 Se2 12 3.5955(8) yes
K1 Se2 11_665 3.5955(8) yes
K1 Se2 10_565 3.5955(8) yes
K1 Se2 9_655 3.5955(8) yes
K1 Se2 2 3.5955(8) yes
K1 Se2 4 3.5955(8) yes
K1 K2 5 3.792(4) no
K1 K2 . 3.792(4) no
K1 Na 9_665 4.0605(5) no
K1 Na . 4.0605(5) no
K2 Se1 2_655 3.333(2) yes
K2 Se1 4_565 3.333(2) yes
K2 Se1 1_455 3.333(2) yes
K2 Se1 3_545 3.333(2) yes
K2 Se2 . 3.468(2) yes
K2 Se2 4 3.468(2) yes
K2 Se2 3 3.468(2) yes
K2 Se2 2 3.468(2) yes
K2 Sn2 3_545 4.0833(7) no
K2 Sn2 1_455 4.0833(7) no
Na Se2 . 2.8950(10) yes
Na Se2 2_655 2.8950(10) yes
Na Se2 11_665 2.8950(10) yes
Na Se2 12_655 2.8950(10) yes
Na Sn2 11_665 3.3606(12) no
Na K1 9_665 4.0605(5) no
Na K1 1_655 4.0605(5) no
Na K1 9_655 4.0605(5) no
